data_4021381
loop_
_publ_author_name
'V. Zaitsev'
'S. V. Rosokha'
'M. Head-Gordon'
'J. K. Kochi'

_publ_section_title
;
 Steric Modulations in the Reversible Dimerizations of Phenalenyl
 Radicals via Unusually Weak Carbon-Centered \p- and \s-Bonds
;
_journal_name_full 'Journal of Organic Chemistry'
_journal_page_first 520
_journal_page_last 526
_journal_paper_doi 10.1021/jo051612a
_journal_volume 71
_journal_year 2006
_chemical_formula_moiety 'C21 H25, C24 B F20'
_chemical_formula_sum 'C45 H25 B F20'
_chemical_formula_weight 956.46
_chemical_name_common 'DBPhen B(C6F5)4'
_chemical_name_systematic
;
  1,5-Di-tert-butyl-phenalenyl tetrakis(pentafluorophenyl)borate
;
_space_group_IT_number 14
_symmetry_cell_setting monoclinic
_symmetry_space_group_name_Hall '-P 2yn'
_symmetry_space_group_name_H-M 'P 1 21/n 1'
_atom_sites_solution_hydrogens geom
_atom_sites_solution_primary direct
_atom_sites_solution_secondary difmap
_audit_creation_method SHELXL-97
_cell_angle_alpha 90.00
_cell_angle_beta 92.162(2)
_cell_angle_gamma 90.00
_cell_formula_units_Z 4
_cell_length_a 14.6171(10)
_cell_length_b 15.4337(12)
_cell_length_c 17.8177(14)
_cell_measurement_reflns_used 247
_cell_measurement_temperature 173(2)
_cell_measurement_theta_max 19.14
_cell_measurement_theta_min 2.88
_cell_volume 4016.7(5)
_computing_cell_refinement 'SAINT V6.28 (BrukerAXS, 1997-2001)'
_computing_data_collection 'SMART V5.630 (BrukerAXS, 1997-2001)'
_computing_data_reduction 'SAINT & SADABS V2.06 (Sheldrick, 2000)'
_computing_molecular_graphics 'XP V5.06 (BrukerAXS, 1997-99)'
_computing_publication_material 'SHELXL-93, XCIF V5.05 (BrukerAXS, 1997-99)'
_computing_structure_refinement 'SHELXTL v. 6.12 (Sheldrick, 2001)'
_computing_structure_solution 'SHELXTL v. 6.12 (Sheldrick, 2001)'
_diffrn_ambient_temperature 173(2)
_diffrn_measured_fraction_theta_full 0.992
_diffrn_measured_fraction_theta_max 0.966
_diffrn_measurement_device 'Siemens SMART'
_diffrn_measurement_method
;
\w-scan, frame range 0.3 deg, hemisphere
;
_diffrn_radiation_monochromator graphite
_diffrn_radiation_source 'fine-focus sealed tube'
_diffrn_radiation_type MoK\a
_diffrn_radiation_wavelength 0.71073
_diffrn_reflns_av_R_equivalents 0.0395
_diffrn_reflns_av_sigmaI/netI 0.0695
_diffrn_reflns_limit_h_max 20
_diffrn_reflns_limit_h_min -20
_diffrn_reflns_limit_k_max 21
_diffrn_reflns_limit_k_min -19
_diffrn_reflns_limit_l_max 25
_diffrn_reflns_limit_l_min -17
_diffrn_reflns_number 33786
_diffrn_reflns_theta_full 30.00
_diffrn_reflns_theta_max 30.54
_diffrn_reflns_theta_min 1.75
_diffrn_standards_decay_% 0
_diffrn_standards_interval_count 0
_diffrn_standards_interval_time 0
_diffrn_standards_number 0
_exptl_absorpt_coefficient_mu 0.156
_exptl_absorpt_correction_T_max 0.970
_exptl_absorpt_correction_T_min 0.927
_exptl_absorpt_correction_type multi-scan
_exptl_absorpt_process_details 'Semi-empirical (SADABS procedure)'
_exptl_crystal_colour yellow
_exptl_crystal_density_diffrn 1.582
_exptl_crystal_density_method 'not measured'
_exptl_crystal_description prism
_exptl_crystal_F_000 1920
_exptl_crystal_size_max 0.45
_exptl_crystal_size_mid 0.28
_exptl_crystal_size_min 0.20
_refine_diff_density_max 0.274
_refine_diff_density_min -0.156
_refine_diff_density_rms 0.039
_refine_ls_extinction_method none
_refine_ls_goodness_of_fit_ref 0.857
_refine_ls_hydrogen_treatment constr
_refine_ls_matrix_type full
_refine_ls_number_parameters 632
_refine_ls_number_reflns 11893
_refine_ls_number_restraints 54
_refine_ls_restrained_S_all 0.865
_refine_ls_R_factor_all 0.1507
_refine_ls_R_factor_gt 0.0519
_refine_ls_shift/su_max 0.003
_refine_ls_shift/su_mean 0.000
_refine_ls_structure_factor_coef Fsqd
_refine_ls_weighting_details 'calc w=1/[\s^2^(Fo^2^)+(0.0492P)^2^+0.0000P] where P=(Fo^2^+2Fc^2^)/3'
_refine_ls_weighting_scheme calc
_refine_ls_wR_factor_gt 0.0924
_refine_ls_wR_factor_ref 0.1212
_reflns_number_gt 4779
_reflns_number_total 11893
_reflns_threshold_expression >2sigma(I)
_cod_data_source_file jo051612asi20050803_090015.cif
_cod_original_sg_symbol_H-M 'P 21/n'
_cod_database_code 4021381

loop_
_symmetry_equiv_pos_as_xyz
'x, y, z'
'-x+1/2, y+1/2, -z+1/2'
'-x, -y, -z'
'x-1/2, -y-1/2, z-1/2'

loop_
_atom_site_label
_atom_site_type_symbol
_atom_site_fract_x
_atom_site_fract_y
_atom_site_fract_z
_atom_site_U_iso_or_equiv
_atom_site_adp_type
_atom_site_occupancy
_atom_site_symmetry_multiplicity
_atom_site_calc_flag
_atom_site_refinement_flags
_atom_site_disorder_assembly
_atom_site_disorder_group
C1 C 0.45213(14) 0.42359(15) 0.26973(14) 0.0598(6) Uani 1 1 d . . .
C2 C 0.42768(16) 0.51024(16) 0.26562(15) 0.0688(7) Uani 1 1 d . . .
H2 H 0.3828 0.5310 0.2984 0.083 Uiso 1 1 calc R . .
C3 C 0.46551(15) 0.56802(15) 0.21611(15) 0.0690(7) Uani 1 1 d . . .
H3 H 0.4468 0.6270 0.2162 0.083 Uiso 1 1 calc R . .
C4 C 0.57069(15) 0.59926(14) 0.11565(13) 0.0599(6) Uani 1 1 d . . .
H4 H 0.5536 0.6586 0.1171 0.072 Uiso 1 1 calc R . .
C5 C 0.63394(14) 0.57322(14) 0.06425(13) 0.0523(5) Uani 1 1 d . A .
C6 C 0.65678(14) 0.48552(15) 0.06501(13) 0.0573(6) Uani 1 1 d . . .
H6 H 0.7003 0.4656 0.0307 0.069 Uiso 1 1 calc R . .
C7 C 0.64268(15) 0.33709(14) 0.10980(14) 0.0609(6) Uani 1 1 d . . .
H7 H 0.6854 0.3179 0.0745 0.073 Uiso 1 1 calc R . .
C8 C 0.60372(17) 0.27910(16) 0.15715(15) 0.0709(7) Uani 1 1 d . . .
H8 H 0.6193 0.2195 0.1540 0.085 Uiso 1 1 calc R . .
C9 C 0.54238(16) 0.30567(15) 0.20930(15) 0.0667(7) Uani 1 1 d . . .
H9 H 0.5170 0.2637 0.2415 0.080 Uiso 1 1 calc R . .
C10 C 0.51593(14) 0.39282(14) 0.21658(14) 0.0554(6) Uani 1 1 d . . .
C11 C 0.53045(14) 0.54079(14) 0.16629(13) 0.0549(6) Uani 1 1 d . . .
C12 C 0.61903(14) 0.42535(14) 0.11368(13) 0.0529(6) Uani 1 1 d . . .
C13 C 0.55515(13) 0.45274(13) 0.16591(13) 0.0487(5) Uani 1 1 d . . .
C14 C 0.40970(15) 0.36572(16) 0.32960(16) 0.0749(8) Uani 1 1 d . . .
C15 C 0.48453(16) 0.32310(18) 0.38049(15) 0.0829(8) Uani 1 1 d U . .
H15A H 0.5220 0.2848 0.3503 0.124 Uiso 1 1 calc R . .
H15B H 0.4558 0.2892 0.4197 0.124 Uiso 1 1 calc R . .
H15C H 0.5234 0.3681 0.4038 0.124 Uiso 1 1 calc R . .
C16 C 0.34789(18) 0.2971(2) 0.29031(19) 0.1150(12) Uani 1 1 d U . .
H16A H 0.3105 0.3247 0.2502 0.173 Uiso 1 1 calc R . .
H16B H 0.3078 0.2711 0.3270 0.173 Uiso 1 1 calc R . .
H16C H 0.3861 0.2520 0.2688 0.173 Uiso 1 1 calc R . .
C17 C 0.3495(2) 0.4185(2) 0.38275(19) 0.1165(12) Uani 1 1 d U . .
H17A H 0.3862 0.4647 0.4067 0.175 Uiso 1 1 calc R . .
H17B H 0.3261 0.3801 0.4215 0.175 Uiso 1 1 calc R . .
H17C H 0.2979 0.4441 0.3538 0.175 Uiso 1 1 calc R . .
C18 C 0.67656(15) 0.63754(14) 0.01082(13) 0.0578(6) Uani 1 1 d . . .
C19 C 0.7482(5) 0.6909(5) 0.0575(4) 0.0854(19) Uani 0.718(15) 1 d PU A 1
H19A H 0.7742 0.7357 0.0257 0.128 Uiso 0.718(15) 1 calc PR A 1
H19B H 0.7971 0.6525 0.0765 0.128 Uiso 0.718(15) 1 calc PR A 1
H19C H 0.7185 0.7183 0.0998 0.128 Uiso 0.718(15) 1 calc PR A 1
C20 C 0.7277(7) 0.5923(4) -0.0511(4) 0.093(2) Uani 0.718(15) 1 d PU A 1
H20A H 0.6873 0.5497 -0.0762 0.140 Uiso 0.718(15) 1 calc PR A 1
H20B H 0.7817 0.5627 -0.0292 0.140 Uiso 0.718(15) 1 calc PR A 1
H20C H 0.7470 0.6353 -0.0878 0.140 Uiso 0.718(15) 1 calc PR A 1
C21 C 0.6027(5) 0.6963(6) -0.0228(5) 0.096(2) Uani 0.718(15) 1 d PU A 1
H21A H 0.6301 0.7371 -0.0576 0.143 Uiso 0.718(15) 1 calc PR A 1
H21B H 0.5739 0.7284 0.0174 0.143 Uiso 0.718(15) 1 calc PR A 1
H21C H 0.5564 0.6612 -0.0500 0.143 Uiso 0.718(15) 1 calc PR A 1
C19A C 0.6725(17) 0.5994(11) -0.0699(9) 0.094(5) Uani 0.282(15) 1 d PU A 2
H19D H 0.7016 0.5422 -0.0696 0.141 Uiso 0.282(15) 1 calc PR A 2
H19E H 0.7048 0.6381 -0.1036 0.141 Uiso 0.282(15) 1 calc PR A 2
H19F H 0.6084 0.5939 -0.0876 0.141 Uiso 0.282(15) 1 calc PR A 2
C20A C 0.6271(15) 0.7232(13) 0.0024(13) 0.097(6) Uani 0.282(15) 1 d PU A 2
H20D H 0.6431 0.7603 0.0456 0.146 Uiso 0.282(15) 1 calc PR A 2
H20E H 0.5609 0.7132 0.0000 0.146 Uiso 0.282(15) 1 calc PR A 2
H20F H 0.6454 0.7518 -0.0438 0.146 Uiso 0.282(15) 1 calc PR A 2
C21A C 0.7675(14) 0.6589(16) 0.0367(13) 0.113(7) Uani 0.282(15) 1 d PU A 2
H21D H 0.7684 0.6690 0.0910 0.169 Uiso 0.282(15) 1 calc PR A 2
H21E H 0.7876 0.7114 0.0112 0.169 Uiso 0.282(15) 1 calc PR A 2
H21F H 0.8088 0.6110 0.0256 0.169 Uiso 0.282(15) 1 calc PR A 2
B1 B 0.99254(15) 0.44070(15) 0.24134(14) 0.0447(6) Uani 1 1 d . . .
C31 C 0.88867(13) 0.47170(13) 0.26339(12) 0.0466(5) Uani 1 1 d . . .
F32 F 0.86645(8) 0.33474(8) 0.31883(8) 0.0705(4) Uani 1 1 d . . .
C32 C 0.83460(14) 0.41565(15) 0.30301(13) 0.0546(6) Uani 1 1 d . . .
F33 F 0.70145(9) 0.37534(9) 0.36496(10) 0.0960(5) Uani 1 1 d . . .
C33 C 0.74907(15) 0.43402(16) 0.32726(14) 0.0619(6) Uani 1 1 d . . .
F34 F 0.62903(8) 0.53402(9) 0.33757(9) 0.0903(5) Uani 1 1 d . . .
C34 C 0.71246(14) 0.51424(17) 0.31324(14) 0.0625(7) Uani 1 1 d . . .
F35 F 0.72731(9) 0.65296(9) 0.26131(8) 0.0809(4) Uani 1 1 d . . .
C35 C 0.76191(15) 0.57363(15) 0.27547(13) 0.0570(6) Uani 1 1 d . . .
F36 F 0.89341(8) 0.61706(7) 0.21816(7) 0.0640(3) Uani 1 1 d . . .
C36 C 0.84821(14) 0.55210(14) 0.25241(12) 0.0499(5) Uani 1 1 d . . .
C41 C 1.04458(12) 0.43262(13) 0.32532(12) 0.0447(5) Uani 1 1 d . . .
F42 F 1.05569(8) 0.27899(8) 0.33188(7) 0.0681(4) Uani 1 1 d . . .
C42 C 1.06853(13) 0.35779(15) 0.36351(13) 0.0514(5) Uani 1 1 d . . .
F43 F 1.12687(10) 0.27946(10) 0.46847(9) 0.0984(5) Uani 1 1 d . . .
C43 C 1.10508(15) 0.35587(17) 0.43601(15) 0.0649(6) Uani 1 1 d . . .
C44 C 1.11900(16) 0.4308(2) 0.47467(15) 0.0725(7) Uani 1 1 d . . .
F44 F 1.15444(12) 0.42956(12) 0.54563(9) 0.1145(6) Uani 1 1 d . . .
F45 F 1.10874(11) 0.58238(11) 0.47804(9) 0.1072(5) Uani 1 1 d . . .
C45 C 1.09615(16) 0.50764(18) 0.44052(15) 0.0685(7) Uani 1 1 d . . .
F46 F 1.03753(9) 0.58501(8) 0.33831(8) 0.0746(4) Uani 1 1 d . . .
C46 C 1.05967(14) 0.50647(15) 0.36813(14) 0.0557(6) Uani 1 1 d . . .
C51 C 0.99231(13) 0.34914(13) 0.19266(12) 0.0467(5) Uani 1 1 d . . .
F52 F 1.15259(8) 0.34114(8) 0.20932(8) 0.0698(4) Uani 1 1 d . . .
C52 C 1.07385(15) 0.30736(14) 0.17914(13) 0.0541(6) Uani 1 1 d . . .
F53 F 1.16509(10) 0.19630(9) 0.12955(9) 0.0947(5) Uani 1 1 d . . .
C53 C 1.08197(17) 0.23310(16) 0.13769(14) 0.0637(6) Uani 1 1 d . . .
F54 F 1.01187(11) 0.12294(9) 0.06492(9) 0.0981(5) Uani 1 1 d . . .
C54 C 1.0053(2) 0.19618(16) 0.10512(14) 0.0672(7) Uani 1 1 d . . .
F55 F 0.84653(10) 0.20041(8) 0.08162(8) 0.0831(4) Uani 1 1 d . . .
C55 C 0.92274(17) 0.23452(15) 0.11448(13) 0.0611(6) Uani 1 1 d . . .
F56 F 0.83304(8) 0.34317(8) 0.16051(8) 0.0698(4) Uani 1 1 d . . .
C56 C 0.91783(15) 0.30910(14) 0.15652(13) 0.0520(5) Uani 1 1 d . . .
C61 C 1.04438(13) 0.50773(12) 0.18454(12) 0.0473(5) Uani 1 1 d . . .
F62 F 0.91423(8) 0.50562(8) 0.10179(7) 0.0614(3) Uani 1 1 d . . .
C62 C 1.00097(14) 0.53326(13) 0.11751(13) 0.0494(5) Uani 1 1 d . . .
F63 F 0.99014(9) 0.60915(9) 0.00234(8) 0.0772(4) Uani 1 1 d . . .
C63 C 1.03892(16) 0.58467(14) 0.06439(13) 0.0561(6) Uani 1 1 d . . .
F64 F 1.16816(10) 0.65966(9) 0.02306(9) 0.0897(5) Uani 1 1 d . . .
C64 C 1.12795(17) 0.61055(14) 0.07467(14) 0.0611(6) Uani 1 1 d . . .
F65 F 1.26347(8) 0.61144(9) 0.14924(9) 0.0854(5) Uani 1 1 d . . .
C65 C 1.17575(15) 0.58645(14) 0.13842(15) 0.0584(6) Uani 1 1 d . . .
F66 F 1.18728(8) 0.51693(8) 0.25280(8) 0.0732(4) Uani 1 1 d . . .
C66 C 1.13386(14) 0.53682(13) 0.19195(14) 0.0540(6) Uani 1 1 d . . .

loop_
_atom_site_aniso_label
_atom_site_aniso_U_11
_atom_site_aniso_U_22
_atom_site_aniso_U_33
_atom_site_aniso_U_23
_atom_site_aniso_U_13
_atom_site_aniso_U_12
C1 0.0533(13) 0.0627(16) 0.0627(17) 0.0111(13) -0.0053(12) -0.0026(12)
C2 0.0673(15) 0.0691(18) 0.0713(19) 0.0124(14) 0.0199(13) 0.0069(13)
C3 0.0746(16) 0.0574(16) 0.0759(19) 0.0053(14) 0.0155(14) 0.0112(12)
C4 0.0709(15) 0.0455(13) 0.0639(17) 0.0046(12) 0.0090(13) 0.0035(11)
C5 0.0591(13) 0.0472(14) 0.0505(15) -0.0024(11) 0.0018(11) 0.0010(10)
C6 0.0571(13) 0.0595(16) 0.0551(16) -0.0064(12) 0.0014(11) 0.0020(11)
C7 0.0645(14) 0.0485(15) 0.0685(18) -0.0075(13) -0.0116(13) 0.0096(11)
C8 0.0856(18) 0.0497(15) 0.076(2) -0.0012(14) -0.0116(16) 0.0120(13)
C9 0.0742(16) 0.0515(16) 0.0731(19) 0.0146(13) -0.0125(14) 0.0001(12)
C10 0.0525(13) 0.0519(15) 0.0610(17) 0.0032(12) -0.0104(12) -0.0004(11)
C11 0.0578(13) 0.0498(14) 0.0573(16) -0.0013(12) 0.0050(12) 0.0051(11)
C12 0.0539(12) 0.0449(13) 0.0591(16) -0.0032(12) -0.0065(11) 0.0025(10)
C13 0.0496(12) 0.0417(13) 0.0541(15) 0.0012(11) -0.0059(11) 0.0005(10)
C14 0.0580(14) 0.0796(19) 0.087(2) 0.0337(16) 0.0023(14) -0.0057(13)
C15 0.0711(16) 0.105(2) 0.073(2) 0.0290(16) -0.0034(14) -0.0053(14)
C16 0.0778(18) 0.119(2) 0.146(3) 0.059(2) -0.0307(19) -0.0403(17)
C17 0.103(2) 0.130(3) 0.120(3) 0.056(2) 0.051(2) 0.0223(19)
C18 0.0658(14) 0.0557(15) 0.0524(16) 0.0027(12) 0.0087(12) 0.0009(12)
C19 0.095(4) 0.080(4) 0.082(4) -0.003(3) 0.011(3) -0.030(3)
C20 0.126(5) 0.080(3) 0.078(4) -0.003(3) 0.053(4) -0.007(3)
C21 0.086(3) 0.105(5) 0.096(5) 0.053(4) -0.001(3) -0.002(3)
C19A 0.109(9) 0.096(8) 0.078(8) -0.005(6) 0.017(7) 0.003(7)
C20A 0.110(10) 0.083(8) 0.100(10) 0.021(7) 0.022(7) 0.004(7)
C21A 0.107(9) 0.123(11) 0.108(10) 0.027(8) -0.015(7) -0.014(8)
B1 0.0469(13) 0.0425(14) 0.0448(15) 0.0047(11) 0.0018(11) -0.0005(10)
C31 0.0481(11) 0.0477(13) 0.0438(13) -0.0004(10) -0.0018(10) -0.0006(10)
F32 0.0635(7) 0.0605(9) 0.0885(11) 0.0203(7) 0.0159(7) -0.0004(6)
C32 0.0513(13) 0.0538(15) 0.0586(16) 0.0045(12) 0.0018(11) 0.0027(11)
F33 0.0661(8) 0.0978(11) 0.1264(15) 0.0194(10) 0.0341(9) -0.0101(8)
C33 0.0488(13) 0.0675(17) 0.0699(18) -0.0009(13) 0.0072(12) -0.0084(12)
F34 0.0534(8) 0.1044(11) 0.1139(13) -0.0208(9) 0.0149(8) 0.0087(7)
C34 0.0411(12) 0.0759(18) 0.0705(18) -0.0157(14) 0.0018(12) 0.0031(12)
F35 0.0782(9) 0.0688(9) 0.0952(12) -0.0104(8) -0.0019(8) 0.0243(7)
C35 0.0557(14) 0.0558(15) 0.0587(16) -0.0126(12) -0.0067(12) 0.0112(12)
F36 0.0770(8) 0.0480(7) 0.0674(9) 0.0023(6) 0.0081(7) 0.0042(6)
C36 0.0570(13) 0.0487(14) 0.0437(14) -0.0041(10) -0.0023(10) -0.0026(11)
C41 0.0437(11) 0.0456(13) 0.0450(13) 0.0021(11) 0.0049(9) -0.0018(9)
F42 0.0906(9) 0.0499(8) 0.0633(9) 0.0101(7) -0.0054(7) -0.0007(7)
C42 0.0533(12) 0.0530(15) 0.0479(15) 0.0028(12) 0.0022(11) -0.0039(10)
F43 0.1245(12) 0.0972(12) 0.0720(11) 0.0341(9) -0.0161(9) 0.0115(9)
C43 0.0685(15) 0.0706(18) 0.0553(17) 0.0167(15) -0.0006(13) 0.0041(13)
C44 0.0746(16) 0.100(2) 0.0416(16) 0.0030(16) -0.0088(13) -0.0039(15)
F44 0.1393(14) 0.1469(16) 0.0545(11) -0.0004(10) -0.0306(10) -0.0055(11)
F45 0.1372(13) 0.0963(12) 0.0866(13) -0.0326(10) -0.0173(10) -0.0143(10)
C45 0.0745(16) 0.0720(19) 0.0587(18) -0.0161(15) -0.0023(13) -0.0122(14)
F46 0.0927(9) 0.0518(8) 0.0784(11) -0.0047(7) -0.0077(8) -0.0011(7)
C46 0.0589(13) 0.0504(15) 0.0579(16) 0.0024(12) 0.0015(12) -0.0007(11)
C51 0.0527(12) 0.0436(12) 0.0440(13) 0.0096(10) 0.0029(10) -0.0001(10)
F52 0.0513(7) 0.0789(9) 0.0794(10) 0.0004(7) 0.0055(7) 0.0051(6)
C52 0.0551(13) 0.0564(15) 0.0510(15) 0.0054(12) 0.0030(11) 0.0003(11)
F53 0.0970(10) 0.0892(11) 0.0997(13) -0.0082(9) 0.0278(9) 0.0277(9)
C53 0.0760(16) 0.0563(16) 0.0600(17) 0.0066(13) 0.0184(14) 0.0152(13)
F54 0.1511(14) 0.0670(10) 0.0766(11) -0.0213(8) 0.0095(10) 0.0104(9)
C54 0.102(2) 0.0495(15) 0.0501(16) -0.0046(12) 0.0096(15) 0.0044(15)
F55 0.1069(11) 0.0674(9) 0.0732(11) -0.0061(8) -0.0208(8) -0.0197(8)
C55 0.0807(17) 0.0496(15) 0.0521(16) 0.0055(12) -0.0075(13) -0.0131(13)
F56 0.0563(8) 0.0705(9) 0.0816(11) -0.0087(7) -0.0123(7) -0.0027(6)
C56 0.0569(13) 0.0490(14) 0.0497(15) 0.0044(11) -0.0007(11) -0.0002(11)
C61 0.0514(12) 0.0428(12) 0.0480(14) 0.0018(10) 0.0055(10) 0.0026(10)
F62 0.0660(8) 0.0667(8) 0.0511(8) 0.0030(6) -0.0051(6) -0.0020(6)
C62 0.0554(13) 0.0446(13) 0.0485(15) -0.0016(11) 0.0057(11) 0.0003(10)
F63 0.1058(10) 0.0769(9) 0.0490(9) 0.0152(7) 0.0055(8) 0.0067(8)
C63 0.0770(16) 0.0495(14) 0.0422(14) 0.0045(11) 0.0075(12) 0.0091(12)
F64 0.1019(10) 0.0843(10) 0.0854(12) 0.0278(9) 0.0367(9) -0.0036(8)
C64 0.0777(17) 0.0471(14) 0.0606(17) 0.0113(12) 0.0294(14) 0.0036(12)
F65 0.0589(8) 0.0837(10) 0.1150(13) 0.0188(9) 0.0209(8) -0.0104(7)
C65 0.0532(13) 0.0492(14) 0.0737(19) 0.0050(13) 0.0159(13) -0.0004(11)
F66 0.0544(7) 0.0848(10) 0.0797(11) 0.0218(8) -0.0061(7) -0.0100(6)
C66 0.0545(13) 0.0494(14) 0.0581(16) 0.0069(11) 0.0019(12) 0.0032(11)

loop_
_atom_type_symbol
_atom_type_description
_atom_type_scat_dispersion_real
_atom_type_scat_dispersion_imag
_atom_type_scat_source
C C 0.0033 0.0016 'International Tables Vol C Tables 4.2.6.8 and 6.1.1.4'
H H 0.0000 0.0000 'International Tables Vol C Tables 4.2.6.8 and 6.1.1.4'
B B 0.0013 0.0007 'International Tables Vol C Tables 4.2.6.8 and 6.1.1.4'
F F 0.0171 0.0103 'International Tables Vol C Tables 4.2.6.8 and 6.1.1.4'

loop_
_geom_angle_atom_site_label_1
_geom_angle_atom_site_label_2
_geom_angle_atom_site_label_3
_geom_angle
C2 C1 C10 117.2(2)
C2 C1 C14 119.1(2)
C10 C1 C14 123.7(2)
C3 C2 C1 123.2(2)
C3 C2 H2 118.4
C1 C2 H2 118.4
C2 C3 C11 120.8(2)
C2 C3 H3 119.6
C11 C3 H3 119.6
C5 C4 C11 122.6(2)
C5 C4 H4 118.7
C11 C4 H4 118.7
C4 C5 C6 116.2(2)
C4 C5 C18 121.51(19)
C6 C5 C18 122.3(2)
C5 C6 C12 123.4(2)
C5 C6 H6 118.3
C12 C6 H6 118.3
C8 C7 C12 119.6(2)
C8 C7 H7 120.2
C12 C7 H7 120.2
C7 C8 C9 121.2(2)
C7 C8 H8 119.4
C9 C8 H8 119.4
C8 C9 C10 122.3(2)
C8 C9 H9 118.8
C10 C9 H9 118.8
C9 C10 C13 116.3(2)
C9 C10 C1 124.4(2)
C13 C10 C1 119.3(2)
C3 C11 C13 118.5(2)
C3 C11 C4 121.6(2)
C13 C11 C4 119.9(2)
C6 C12 C7 120.6(2)
C6 C12 C13 119.8(2)
C7 C12 C13 119.6(2)
C11 C13 C12 118.1(2)
C11 C13 C10 120.9(2)
C12 C13 C10 121.0(2)
C1 C14 C15 111.08(19)
C1 C14 C16 109.2(2)
C15 C14 C16 111.4(2)
C1 C14 C17 111.8(2)
C15 C14 C17 105.8(2)
C16 C14 C17 107.6(2)
C14 C15 H15A 109.5
C14 C15 H15B 109.5
H15A C15 H15B 109.5
C14 C15 H15C 109.5
H15A C15 H15C 109.5
H15B C15 H15C 109.5
C14 C16 H16A 109.5
C14 C16 H16B 109.5
H16A C16 H16B 109.5
C14 C16 H16C 109.5
H16A C16 H16C 109.5
H16B C16 H16C 109.5
C14 C17 H17A 109.5
C14 C17 H17B 109.5
H17A C17 H17B 109.5
C14 C17 H17C 109.5
H17A C17 H17C 109.5
H17B C17 H17C 109.5
C21A C18 C20A 105.4(9)
C21A C18 C5 110.3(8)
C20A C18 C5 115.3(8)
C21 C18 C5 109.5(3)
C21 C18 C20 110.4(4)
C5 C18 C20 112.1(3)
C21 C18 C19 110.5(4)
C5 C18 C19 107.1(3)
C20 C18 C19 107.0(4)
C21A C18 C19A 112.9(9)
C20A C18 C19A 103.8(9)
C5 C18 C19A 109.2(6)
C18 C19 H19A 109.5
C18 C19 H19B 109.5
C18 C19 H19C 109.5
C18 C20 H20A 109.5
C18 C20 H20B 109.5
C18 C20 H20C 109.5
C18 C21 H21A 109.5
C18 C21 H21B 109.5
C18 C21 H21C 109.5
C18 C19A H19D 109.5
C18 C19A H19E 109.5
H19D C19A H19E 109.5
C18 C19A H19F 109.5
H19D C19A H19F 109.5
H19E C19A H19F 109.5
C18 C20A H20D 109.5
C18 C20A H20E 109.5
H20D C20A H20E 109.5
C18 C20A H20F 109.5
H20D C20A H20F 109.5
H20E C20A H20F 109.5
C18 C21A H21D 109.5
C18 C21A H21E 109.5
H21D C21A H21E 109.5
C18 C21A H21F 109.5
H21D C21A H21F 109.5
H21E C21A H21F 109.5
C61 B1 C31 114.27(16)
C61 B1 C41 113.25(16)
C31 B1 C41 101.63(17)
C61 B1 C51 101.85(17)
C31 B1 C51 112.78(16)
C41 B1 C51 113.57(16)
C32 C31 C36 112.53(19)
C32 C31 B1 119.20(18)
C36 C31 B1 128.07(18)
F32 C32 C33 115.8(2)
F32 C32 C31 118.87(18)
C33 C32 C31 125.3(2)
F33 C33 C32 121.1(2)
F33 C33 C34 119.8(2)
C32 C33 C34 119.1(2)
F34 C34 C35 120.8(2)
F34 C34 C33 120.0(2)
C35 C34 C33 119.2(2)
F35 C35 C34 120.2(2)
F35 C35 C36 120.3(2)
C34 C35 C36 119.5(2)
F36 C36 C35 114.90(19)
F36 C36 C31 120.82(18)
C35 C36 C31 124.3(2)
C42 C41 C46 112.7(2)
C42 C41 B1 127.43(19)
C46 C41 B1 119.58(18)
F42 C42 C41 121.3(2)
F42 C42 C43 114.5(2)
C41 C42 C43 124.2(2)
F43 C43 C44 120.0(2)
F43 C43 C42 119.9(2)
C44 C43 C42 120.2(2)
F44 C44 C43 120.6(3)
F44 C44 C45 120.5(3)
C43 C44 C45 118.9(2)
F45 C45 C44 119.8(2)
F45 C45 C46 121.2(2)
C44 C45 C46 119.0(2)
F46 C46 C45 115.7(2)
F46 C46 C41 119.3(2)
C45 C46 C41 125.1(2)
C52 C51 C56 112.2(2)
C52 C51 B1 120.22(18)
C56 C51 B1 127.43(18)
F52 C52 C53 116.5(2)
F52 C52 C51 118.4(2)
C53 C52 C51 125.2(2)
F53 C53 C54 120.3(2)
F53 C53 C52 120.3(2)
C54 C53 C52 119.4(2)
F54 C54 C55 120.9(2)
F54 C54 C53 120.2(2)
C55 C54 C53 118.9(2)
F55 C55 C54 120.0(2)
F55 C55 C56 120.3(2)
C54 C55 C56 119.7(2)
F56 C56 C55 114.89(19)
F56 C56 C51 120.48(19)
C55 C56 C51 124.6(2)
C66 C61 C62 112.92(19)
C66 C61 B1 126.77(19)
C62 C61 B1 119.98(18)
F62 C62 C63 116.1(2)
F62 C62 C61 118.79(18)
C63 C62 C61 125.1(2)
F63 C63 C64 120.0(2)
F63 C63 C62 121.0(2)
C64 C63 C62 119.0(2)
F64 C64 C65 120.0(2)
F64 C64 C63 120.8(2)
C65 C64 C63 119.2(2)
F65 C65 C64 119.8(2)
F65 C65 C66 120.3(2)
C64 C65 C66 119.9(2)
F66 C66 C65 115.0(2)
F66 C66 C61 121.3(2)
C65 C66 C61 123.7(2)

loop_
_geom_bond_atom_site_label_1
_geom_bond_atom_site_label_2
_geom_bond_distance
C1 C2 1.386(3)
C1 C10 1.435(3)
C1 C14 1.539(3)
C2 C3 1.384(3)
C2 H2 0.9500
C3 C11 1.389(3)
C3 H3 0.9500
C4 C5 1.385(3)
C4 C11 1.419(3)
C4 H4 0.9500
C5 C6 1.394(3)
C5 C18 1.524(3)
C6 C12 1.398(3)
C6 H6 0.9500
C7 C8 1.369(3)
C7 C12 1.408(3)
C7 H7 0.9500
C8 C9 1.378(3)
C8 H8 0.9500
C9 C10 1.407(3)
C9 H9 0.9500
C10 C13 1.428(3)
C11 C13 1.406(3)
C12 C13 1.408(3)
C14 C15 1.542(3)
C14 C16 1.543(4)
C14 C17 1.549(4)
C15 H15A 0.9800
C15 H15B 0.9800
C15 H15C 0.9800
C16 H16A 0.9800
C16 H16B 0.9800
C16 H16C 0.9800
C17 H17A 0.9800
C17 H17B 0.9800
C17 H17C 0.9800
C18 C21A 1.429(19)
C18 C20A 1.512(19)
C18 C21 1.516(7)
C18 C20 1.526(6)
C18 C19 1.549(7)
C18 C19A 1.553(15)
C19 H19A 0.9800
C19 H19B 0.9800
C19 H19C 0.9800
C20 H20A 0.9800
C20 H20B 0.9800
C20 H20C 0.9800
C21 H21A 0.9800
C21 H21B 0.9800
C21 H21C 0.9800
C19A H19D 0.9800
C19A H19E 0.9800
C19A H19F 0.9800
C20A H20D 0.9800
C20A H20E 0.9800
C20A H20F 0.9800
C21A H21D 0.9800
C21A H21E 0.9800
C21A H21F 0.9800
B1 C61 1.651(3)
B1 C31 1.653(3)
B1 C41 1.657(3)
B1 C51 1.658(3)
C31 C32 1.383(3)
C31 C36 1.385(3)
F32 C32 1.359(2)
C32 C33 1.368(3)
F33 C33 1.338(3)
C33 C34 1.368(3)
F34 C34 1.345(2)
C34 C35 1.361(3)
F35 C35 1.345(2)
C35 C36 1.382(3)
F36 C36 1.358(2)
C41 C42 1.379(3)
C41 C46 1.385(3)
F42 C42 1.351(2)
C42 C43 1.379(3)
F43 C43 1.346(3)
C43 C44 1.357(3)
C44 F44 1.348(3)
C44 C45 1.369(3)
F45 C45 1.342(3)
C45 C46 1.377(3)
F46 C46 1.358(2)
C51 C52 1.384(3)
C51 C56 1.389(3)
F52 C52 1.356(2)
C52 C53 1.371(3)
F53 C53 1.354(2)
C53 C54 1.367(3)
F54 C54 1.344(3)
C54 C55 1.359(3)
F55 C55 1.346(2)
C55 C56 1.377(3)
F56 C56 1.351(2)
C61 C66 1.384(3)
C61 C62 1.388(3)
F62 C62 1.357(2)
C62 C63 1.369(3)
F63 C63 1.347(2)
C63 C64 1.367(3)
F64 C64 1.344(2)
C64 C65 1.363(3)
F65 C65 1.346(2)
C65 C66 1.384(3)
F66 C66 1.347(2)
